data_4327157
loop_
_publ_author_name
'Hui Wang'
'Fei Wang'
'Karah Jones'
'Gordon J. Miller'

_publ_section_title
;
 Chemical Pressure and Rare-Earth Orbital Contributions in Mixed
 Rare-Earth Silicides La5-xYxSi4 (0 <=x<= 5)
;
_journal_name_full 'Inorganic Chemistry'
_journal_page_first 12714
_journal_page_last 12723
_journal_paper_doi 10.1021/ic201840q
_journal_volume 50
_journal_year 2011
_chemical_formula_sum 'La3.97 Si4 Y1.02'
_chemical_formula_weight 755.66
_chemical_name_systematic
; 
 ? 
;
_space_group_IT_number 92
_symmetry_cell_setting tetragonal
_symmetry_space_group_name_Hall 'P 4abw 2nw'
_symmetry_space_group_name_H-M 'P 41 21 2'
_atom_sites_solution_hydrogens none
_atom_sites_solution_primary direct
_atom_sites_solution_secondary difmap
_audit_creation_method SHELXL-97
_cell_angle_alpha 90.00
_cell_angle_beta 90.00
_cell_angle_gamma 90.00
_cell_formula_units_Z 4
_cell_length_a 7.9727(15)
_cell_length_b 7.9727(15)
_cell_length_c 15.013(4)
_cell_measurement_reflns_used 8184
_cell_measurement_temperature 298(2)
_cell_measurement_theta_max 28.31
_cell_measurement_theta_min 2.89
_cell_volume 954.3(4)
_computing_cell_refinement 'Brucker SMART'
_computing_data_collection 'Brucker SMART'
_computing_data_reduction 'Brucker sAINT'
_computing_molecular_graphics 'Brucker SHELXTL'
_computing_publication_material 'Brucker SHELXTL'
_computing_structure_refinement 'SHELXL-97 (Sheldrick, 1997)'
_computing_structure_solution 'SHELXS-97 (Sheldrick, 1990)'
_diffrn_ambient_temperature 298(2)
_diffrn_measured_fraction_theta_full 1.000
_diffrn_measured_fraction_theta_max 0.989
_diffrn_measurement_device_type 'CCD AREA DETECTOR'
_diffrn_measurement_method 'PHI AND OMEGA SCANS'
_diffrn_radiation_monochromator graphite
_diffrn_radiation_source 'fine-focus sealed tube'
_diffrn_radiation_type MoK\a
_diffrn_radiation_wavelength 0.71073
_diffrn_reflns_av_R_equivalents 0.0771
_diffrn_reflns_av_sigmaI/netI 0.0546
_diffrn_reflns_limit_h_max 10
_diffrn_reflns_limit_h_min -10
_diffrn_reflns_limit_k_max 10
_diffrn_reflns_limit_k_min -10
_diffrn_reflns_limit_l_max 19
_diffrn_reflns_limit_l_min -19
_diffrn_reflns_number 8184
_diffrn_reflns_theta_full 25.00
_diffrn_reflns_theta_max 28.31
_diffrn_reflns_theta_min 2.89
_exptl_absorpt_coefficient_mu 23.992
_exptl_absorpt_correction_T_max 0.4431
_exptl_absorpt_correction_T_min 0.2942
_exptl_absorpt_correction_type empirical
_exptl_absorpt_process_details '(SADABS; sHELDRICK, 2003)'
_exptl_crystal_colour metallic
_exptl_crystal_density_diffrn 5.260
_exptl_crystal_description plate
_exptl_crystal_F_000 1290
_exptl_crystal_size_max 0.051
_exptl_crystal_size_mid 0.041
_exptl_crystal_size_min 0.034
_refine_diff_density_max 1.347
_refine_diff_density_min -1.443
_refine_diff_density_rms 0.329
_refine_ls_abs_structure_details 'Flack H D (1983), Acta Cryst. A39, 876-881'
_refine_ls_abs_structure_Flack -0.01(6)
_refine_ls_extinction_method none
_refine_ls_goodness_of_fit_ref 1.094
_refine_ls_hydrogen_treatment none
_refine_ls_matrix_type full
_refine_ls_number_parameters 44
_refine_ls_number_reflns 1159
_refine_ls_number_restraints 0
_refine_ls_restrained_S_all 1.094
_refine_ls_R_factor_all 0.0600
_refine_ls_R_factor_gt 0.0400
_refine_ls_shift/su_max 0.000
_refine_ls_shift/su_mean 0.000
_refine_ls_structure_factor_coef Fsqd
_refine_ls_weighting_details 'calc w=1/[\s^2^(Fo^2^)+(0.0248P)^2^+0.0000P] where P=(Fo^2^+2Fc^2^)/3'
_refine_ls_weighting_scheme calc
_refine_ls_wR_factor_gt 0.0662
_refine_ls_wR_factor_ref 0.0709
_reflns_number_gt 966
_reflns_number_total 1159
_reflns_threshold_expression >2sigma(I)
_cod_data_source_file ic201840q_si_002_4.cif
_cod_data_source_block la4ysi41x
_cod_database_code 4327157

loop_
_symmetry_equiv_pos_as_xyz
'x, y, z'
'x+1/2, -y+1/2, -z+3/4'
'-x, -y, z+1/2'
'-x+1/2, y+1/2, -z+1/4'
'y, x, -z'
'y+1/2, -x+1/2, z+3/4'
'-y+1/2, x+1/2, z+1/4'
'-y, -x, -z+1/2'

loop_
_atom_site_label
_atom_site_type_symbol
_atom_site_fract_x
_atom_site_fract_y
_atom_site_fract_z
_atom_site_U_iso_or_equiv
_atom_site_adp_type
_atom_site_occupancy
_atom_site_symmetry_multiplicity
_atom_site_calc_flag
_atom_site_refinement_flags
La1 La 0.13134(10) 0.01606(10) 0.37473(6) 0.0140(3) Uani 0.683(9) 1 d P
Y1 Y 0.13134(10) 0.01606(10) 0.37473(6) 0.0140(3) Uani 0.317(9) 1 d P
La2 La 0.13138(9) 0.48882(9) 0.45380(4) 0.0154(2) Uani 1 1 d .
La3 La 0.18812(12) 0.18812(12) 0.0000 0.0160(4) Uani 0.610(11) 2 d SP
Y3 Y 0.18812(12) 0.18812(12) 0.0000 0.0160(4) Uani 0.390(11) 2 d SP
Si1 Si 0.2891(5) 0.0741(5) 0.1902(2) 0.0174(7) Uani 1 1 d .
Si2 Si 0.3380(5) 0.2990(5) 0.3029(2) 0.0192(8) Uani 1 1 d .

loop_
_atom_site_aniso_label
_atom_site_aniso_U_11
_atom_site_aniso_U_22
_atom_site_aniso_U_33
_atom_site_aniso_U_23
_atom_site_aniso_U_13
_atom_site_aniso_U_12
La1 0.0126(5) 0.0129(5) 0.0165(4) 0.0003(4) 0.0012(3) -0.0001(4)
Y1 0.0126(5) 0.0129(5) 0.0165(4) 0.0003(4) 0.0012(3) -0.0001(4)
La2 0.0136(4) 0.0122(4) 0.0203(4) -0.0012(3) 0.0032(3) -0.0007(3)
La3 0.0141(4) 0.0141(4) 0.0198(6) 0.0014(4) -0.0014(4) -0.0002(5)
Y3 0.0141(4) 0.0141(4) 0.0198(6) 0.0014(4) -0.0014(4) -0.0002(5)
Si1 0.0139(18) 0.0165(19) 0.0218(17) -0.0045(16) -0.0013(16) -0.0026(14)
Si2 0.016(2) 0.0135(18) 0.0278(17) -0.0029(17) 0.0048(17) -0.0001(14)

loop_
_atom_type_symbol
_atom_type_description
_atom_type_scat_dispersion_real
_atom_type_scat_dispersion_imag
_atom_type_scat_source
Si Si 0.0817 0.0704 'International Tables Vol C Tables 4.2.6.8 and 6.1.1.4'
Y Y -2.7962 3.5667 'International Tables Vol C Tables 4.2.6.8 and 6.1.1.4'
La La -0.2871 2.4523 'International Tables Vol C Tables 4.2.6.8 and 6.1.1.4'

loop_
_geom_angle_atom_site_label_1
_geom_angle_atom_site_label_2
_geom_angle_atom_site_label_3
_geom_angle
_geom_angle_site_symmetry_1
_geom_angle_site_symmetry_3
Si2 La1 Si2 101.02(5) 2_455 .
Si2 La1 Si1 125.20(9) 2_455 .
Si2 La1 Si1 48.51(9) . .
Si2 La1 Si2 93.05(11) 2_455 7_545
Si2 La1 Si2 124.14(12) . 7_545
Si1 La1 Si2 141.04(10) . 7_545
Si2 La1 Si1 95.10(10) 2_455 8
Si2 La1 Si1 140.44(10) . 8
Si1 La1 Si1 92.93(11) . 8
Si2 La1 Si1 90.37(9) 7_545 8
Si2 La1 Si1 139.86(10) 2_455 7_545
Si2 La1 Si1 97.82(10) . 7_545
Si1 La1 Si1 93.61(10) . 7_545
Si2 La1 Si1 47.46(9) 7_545 7_545
Si1 La1 Si1 92.38(5) 8 7_545
Si2 La1 Y3 152.18(7) 2_455 4_545
Si2 La1 Y3 98.20(7) . 4_545
Si1 La1 Y3 57.73(7) . 4_545
Si2 La1 Y3 92.62(8) 7_545 4_545
Si1 La1 Y3 57.64(7) 8 4_545
Si1 La1 Y3 55.25(7) 7_545 4_545
Si2 La1 La3 152.18(7) 2_455 4_545
Si2 La1 La3 98.20(7) . 4_545
Si1 La1 La3 57.73(7) . 4_545
Si2 La1 La3 92.62(8) 7_545 4_545
Si1 La1 La3 57.64(7) 8 4_545
Si1 La1 La3 55.25(7) 7_545 4_545
Y3 La1 La3 0.00(2) 4_545 4_545
Si2 La1 Y3 58.03(7) 2_455 3
Si2 La1 Y3 158.20(7) . 3
Si1 La1 Y3 146.79(8) . 3
Si2 La1 Y3 57.27(7) 7_545 3
Si1 La1 Y3 55.07(7) 8 3
Si1 La1 Y3 96.14(6) 7_545 3
Y3 La1 Y3 103.52(2) 4_545 3
La3 La1 Y3 103.52(2) 4_545 3
Si2 La1 La3 58.03(7) 2_455 3
Si2 La1 La3 158.20(7) . 3
Si1 La1 La3 146.79(8) . 3
Si2 La1 La3 57.27(7) 7_545 3
Si1 La1 La3 55.07(7) 8 3
Si1 La1 La3 96.14(6) 7_545 3
Y3 La1 La3 103.52(2) 4_545 3
La3 La1 La3 103.52(2) 4_545 3
Y3 La1 La3 0.00(5) 3 3
Si2 La1 La2 102.36(7) 2_455 5_556
Si2 La1 La2 70.27(7) . 5_556
Si1 La1 La2 104.89(8) . 5_556
Si2 La1 La2 53.90(7) 7_545 5_556
Si1 La1 La2 140.47(7) 8 5_556
Si1 La1 La2 52.21(6) 7_545 5_556
Y3 La1 La2 102.97(3) 4_545 5_556
La3 La1 La2 102.97(3) 4_545 5_556
Y3 La1 La2 106.17(3) 3 5_556
La3 La1 La2 106.17(3) 3 5_556
Si2 La1 La2 54.32(7) 2_455 .
Si2 La1 La2 52.39(6) . .
Si1 La1 La2 97.30(8) . .
Si2 La1 La2 100.31(7) 7_545 .
Si1 La1 La2 147.74(7) 8 .
Si1 La1 La2 117.26(7) 7_545 .
Y3 La1 La2 150.16(3) 4_545 .
La3 La1 La2 150.16(3) 4_545 .
Y3 La1 La2 106.11(3) 3 .
La3 La1 La2 106.11(3) 3 .
La2 La1 La2 65.29(2) 5_556 .
Si2 La2 Si1 136.13(9) . 2_455
Si2 La2 Si2 130.81(6) . 7
Si1 La2 Si2 93.04(8) 2_455 7
Si2 La2 Si1 92.67(9) . 8_565
Si1 La2 Si1 89.22(4) 2_455 8_565
Si2 La2 Si1 85.55(9) 7 8_565
Si2 La2 Si2 90.84(5) . 2_455
Si1 La2 Si2 45.31(8) 2_455 2_455
Si2 La2 Si2 138.23(5) 7 2_455
Si1 La2 Si2 90.08(9) 8_565 2_455
Si2 La2 Si1 86.20(9) . 7
Si1 La2 Si1 137.59(5) 2_455 7
Si2 La2 Si1 44.62(8) 7 7
Si1 La2 Si1 85.60(5) 8_565 7
Si2 La2 Si1 174.64(8) 2_455 7
Si2 La2 Y3 145.39(7) . 3_565
Si1 La2 Y3 55.02(8) 2_455 3_565
Si2 La2 Y3 54.95(7) 7 3_565
Si1 La2 Y3 52.73(6) 8_565 3_565
Si2 La2 Y3 90.10(8) 2_455 3_565
Si1 La2 Y3 89.80(7) 7 3_565
Si2 La2 La3 145.39(7) . 3_565
Si1 La2 La3 55.02(8) 2_455 3_565
Si2 La2 La3 54.95(7) 7 3_565
Si1 La2 La3 52.73(6) 8_565 3_565
Si2 La2 La3 90.10(8) 2_455 3_565
Si1 La2 La3 89.80(7) 7 3_565
Y3 La2 La3 0.00(2) 3_565 3_565
Si2 La2 Y3 54.55(7) . 4
Si1 La2 Y3 143.40(7) 2_455 4
Si2 La2 Y3 86.78(6) 7 4
Si1 La2 Y3 54.25(7) 8_565 4
Si2 La2 Y3 123.20(6) 2_455 4
Si1 La2 Y3 51.52(6) 7 4
Y3 La2 Y3 97.066(19) 3_565 4
La3 La2 Y3 97.066(19) 3_565 4
Si2 La2 La3 54.55(7) . 4
Si1 La2 La3 143.40(7) 2_455 4
Si2 La2 La3 86.78(6) 7 4
Si1 La2 La3 54.25(7) 8_565 4
Si2 La2 La3 123.20(6) 2_455 4
Si1 La2 La3 51.52(6) 7 4
Y3 La2 La3 97.066(19) 3_565 4
La3 La2 La3 97.066(19) 3_565 4
Y3 La2 La3 0.0 4 4
Si2 La2 La1 103.96(7) . 5_556
Si1 La2 La1 50.49(8) 2_455 5_556
Si2 La2 La1 111.39(6) 7 5_556
Si1 La2 La1 135.38(8) 8_565 5_556
Si2 La2 La1 49.35(6) 2_455 5_556
Si1 La2 La1 135.79(7) 7 5_556
Y3 La2 La1 102.75(3) 3_565 5_556
La3 La2 La1 102.75(3) 3_565 5_556
Y3 La2 La1 158.51(3) 4 5_556
La3 La2 La1 158.51(3) 4 5_556
Si2 La2 Y1 103.96(7) . 5_556
Si1 La2 Y1 50.49(8) 2_455 5_556
Si2 La2 Y1 111.39(6) 7 5_556
Si1 La2 Y1 135.38(8) 8_565 5_556
Si2 La2 Y1 49.35(6) 2_455 5_556
Si1 La2 Y1 135.79(7) 7 5_556
Y3 La2 Y1 102.75(3) 3_565 5_556
La3 La2 Y1 102.75(3) 3_565 5_556
Y3 La2 Y1 158.51(3) 4 5_556
La3 La2 Y1 158.51(3) 4 5_556
La1 La2 Y1 0.00(3) 5_556 5_556
Si1 La3 Si1 177.28(16) 5 .
Si1 La3 Si2 90.25(9) 5 4_545
Si1 La3 Si2 87.77(10) . 4_545
Si1 La3 Si2 87.77(10) 5 6_454
Si1 La3 Si2 90.25(9) . 6_454
Si2 La3 Si2 86.32(13) 4_545 6_454
Si1 La3 Si1 91.45(10) 5 4
Si1 La3 Si1 90.50(7) . 4
Si2 La3 Si1 178.02(9) 4_545 4
Si2 La3 Si1 92.73(8) 6_454 4
Si1 La3 Si1 90.50(7) 5 6_554
Si1 La3 Si1 91.45(10) . 6_554
Si2 La3 Si1 92.73(8) 4_545 6_554
Si2 La3 Si1 178.02(9) 6_454 6_554
Si1 La3 Si1 88.27(13) 4 6_554
Si1 La3 La1 126.91(9) 5 6_554
Si1 La3 La1 55.81(8) . 6_554
Si2 La3 La1 125.06(7) 4_545 6_554
Si2 La3 La1 127.77(6) 6_454 6_554
Si1 La3 La1 54.39(7) 4 6_554
Si1 La3 La1 54.16(7) 6_554 6_554
Si1 La3 Y1 126.91(9) 5 6_554
Si1 La3 Y1 55.81(8) . 6_554
Si2 La3 Y1 125.06(7) 4_545 6_554
Si2 La3 Y1 127.77(6) 6_454 6_554
Si1 La3 Y1 54.39(7) 4 6_554
Si1 La3 Y1 54.16(7) 6_554 6_554
La1 La3 Y1 0.00(4) 6_554 6_554
Si1 La3 Y1 55.81(8) 5 4
Si1 La3 Y1 126.91(9) . 4
Si2 La3 Y1 127.77(6) 4_545 4
Si2 La3 Y1 125.06(7) 6_454 4
Si1 La3 Y1 54.16(7) 4 4
Si1 La3 Y1 54.39(7) 6_554 4
La1 La3 Y1 71.11(4) 6_554 4
Y1 La3 Y1 71.11(4) 6_554 4
Si1 La3 La1 55.81(8) 5 4
Si1 La3 La1 126.91(9) . 4
Si2 La3 La1 127.77(6) 4_545 4
Si2 La3 La1 125.06(7) 6_454 4
Si1 La3 La1 54.16(7) 4 4
Si1 La3 La1 54.39(7) 6_554 4
La1 La3 La1 71.11(4) 6_554 4
Y1 La3 La1 71.11(4) 6_554 4
Y1 La3 La1 0.00(3) 4 4
Si1 La3 Y1 54.75(8) 5 3_554
Si1 La3 Y1 122.53(9) . 3_554
Si2 La3 Y1 51.75(7) 4_545 3_554
Si2 La3 Y1 53.79(6) 6_454 3_554
Si1 La3 Y1 128.79(7) 4 3_554
Si1 La3 Y1 124.31(6) 6_554 3_554
La1 La3 Y1 176.81(2) 6_554 3_554
Y1 La3 Y1 176.81(2) 6_554 3_554
Y1 La3 Y1 110.538(19) 4 3_554
La1 La3 Y1 110.538(19) 4 3_554
Si1 La3 La1 54.75(8) 5 3_554
Si1 La3 La1 122.53(9) . 3_554
Si2 La3 La1 51.75(7) 4_545 3_554
Si2 La3 La1 53.79(6) 6_454 3_554
Si1 La3 La1 128.79(7) 4 3_554
Si1 La3 La1 124.31(6) 6_554 3_554
La1 La3 La1 176.81(2) 6_554 3_554
Y1 La3 La1 176.81(2) 6_554 3_554
Y1 La3 La1 110.538(19) 4 3_554
La1 La3 La1 110.538(19) 4 3_554
Y1 La3 La1 0.00(3) 3_554 3_554
Si2 Si1 La1 63.99(11) . .
Si2 Si1 Y1 135.84(15) . 8
La1 Si1 Y1 83.25(10) . 8
Si2 Si1 La1 135.84(15) . 8
La1 Si1 La1 83.25(10) . 8
Y1 Si1 La1 0.00(4) 8 8
Si2 Si1 La3 116.99(15) . .
La1 Si1 La3 140.03(12) . .
Y1 Si1 La3 70.18(8) 8 .
La1 Si1 La3 70.18(8) 8 .
Si2 Si1 La1 65.32(11) . 6_554
La1 Si1 La1 129.26(13) . 6_554
Y1 Si1 La1 139.07(12) 8 6_554
La1 Si1 La1 139.07(12) 8 6_554
La3 Si1 La1 68.94(9) . 6_554
Si2 Si1 Y1 65.32(11) . 6_554
La1 Si1 Y1 129.26(13) . 6_554
Y1 Si1 Y1 139.07(12) 8 6_554
La1 Si1 Y1 139.07(12) 8 6_554
La3 Si1 Y1 68.94(9) . 6_554
La1 Si1 Y1 0.00(4) 6_554 6_554
Si2 Si1 La2 69.02(11) . 2
La1 Si1 La2 82.93(9) . 2
Y1 Si1 La2 138.19(13) 8 2
La1 Si1 La2 138.19(13) 8 2
La3 Si1 La2 136.49(13) . 2
La1 Si1 La2 77.30(9) 6_554 2
Y1 Si1 La2 77.30(9) 6_554 2
Si2 Si1 Y3 119.34(14) . 4_545
La1 Si1 Y3 68.11(8) . 4_545
Y1 Si1 Y3 67.97(9) 8 4_545
La1 Si1 Y3 67.97(9) 8 4_545
La3 Si1 Y3 123.57(12) . 4_545
La1 Si1 Y3 140.89(12) 6_554 4_545
Y1 Si1 Y3 140.89(12) 6_554 4_545
La2 Si1 Y3 70.26(7) 2 4_545
Si2 Si1 La3 119.34(14) . 4_545
La1 Si1 La3 68.11(8) . 4_545
Y1 Si1 La3 67.97(9) 8 4_545
La1 Si1 La3 67.97(9) 8 4_545
La3 Si1 La3 123.57(12) . 4_545
La1 Si1 La3 140.89(12) 6_554 4_545
Y1 Si1 La3 140.89(12) 6_554 4_545
La2 Si1 La3 70.26(7) 2 4_545
Y3 Si1 La3 0.000(10) 4_545 4_545
Si1 Si2 Y1 136.68(15) . 2
Si1 Si2 La1 136.68(15) . 2
Y1 Si2 La1 0.00(3) 2 2
Si1 Si2 La1 67.50(11) . .
Y1 Si2 La1 132.47(12) 2 .
La1 Si2 La1 132.47(12) 2 .
Si1 Si2 Y1 67.22(12) . 6_554
Y1 Si2 Y1 82.25(10) 2 6_554
La1 Si2 Y1 82.25(10) 2 6_554
La1 Si2 Y1 134.65(13) . 6_554
Si1 Si2 La1 67.22(12) . 6_554
Y1 Si2 La1 82.25(10) 2 6_554
La1 Si2 La1 82.25(10) 2 6_554
La1 Si2 La1 134.65(13) . 6_554
Y1 Si2 La1 0.000(18) 6_554 6_554
Si1 Si2 La2 138.00(15) . .
Y1 Si2 La2 84.89(9) 2 .
La1 Si2 La2 84.89(9) 2 .
La1 Si2 La2 79.45(8) . .
Y1 Si2 La2 140.45(13) 6_554 .
La1 Si2 La2 140.45(13) 6_554 .
Si1 Si2 La2 70.99(11) . 6_454
Y1 Si2 La2 140.14(13) 2 6_454
La1 Si2 La2 140.14(13) 2 6_454
La1 Si2 La2 79.62(9) . 6_454
Y1 Si2 La2 88.07(9) 6_554 6_454
La1 Si2 La2 88.07(9) 6_554 6_454
La2 Si2 La2 78.38(8) . 6_454
Si1 Si2 Y3 121.11(14) . 4
Y1 Si2 Y3 70.22(9) 2 4
La1 Si2 Y3 70.22(9) 2 4
La1 Si2 Y3 141.41(12) . 4
Y1 Si2 Y3 68.94(8) 6_554 4
La1 Si2 Y3 68.94(8) 6_554 4
La2 Si2 Y3 71.51(7) . 4
La2 Si2 Y3 70.21(7) 6_454 4
Si1 Si2 La3 121.11(14) . 4
Y1 Si2 La3 70.22(9) 2 4
La1 Si2 La3 70.22(9) 2 4
La1 Si2 La3 141.41(12) . 4
Y1 Si2 La3 68.94(8) 6_554 4
La1 Si2 La3 68.94(8) 6_554 4
La2 Si2 La3 71.51(7) . 4
La2 Si2 La3 70.21(7) 6_454 4
Y3 Si2 La3 0.00(3) 4 4
Si1 Si2 La2 65.67(11) . 2
Y1 Si2 La2 78.28(9) 2 2
La1 Si2 La2 78.28(9) 2 2
La1 Si2 La2 82.90(9) . 2
Y1 Si2 La2 76.75(7) 6_554 2
La1 Si2 La2 76.75(7) 6_554 2
La2 Si2 La2 136.34(11) . 2
La2 Si2 La2 136.64(12) 6_454 2
Y3 Si2 La2 135.68(13) 4 2
La3 Si2 La2 135.68(13) 4 2

loop_
_geom_bond_atom_site_label_1
_geom_bond_atom_site_label_2
_geom_bond_distance
_geom_bond_site_symmetry_2
La1 Si2 2.971(4) 2_455
La1 Si2 2.994(4) .
La1 Si1 3.078(4) .
La1 Si2 3.078(4) 7_545
La1 Si1 3.090(4) 8
La1 Si1 3.123(4) 7_545
La1 Y3 3.5235(15) 4_545
La1 La3 3.5235(15) 4_545
La1 Y3 3.5600(15) 3
La1 La3 3.5600(15) 3
La1 La2 3.9490(13) 5_556
La1 La2 3.9516(12) .
La2 Si2 3.184(3) .
La2 Si1 3.199(4) 2_455
La2 Si2 3.205(4) 7
La2 Si1 3.239(3) 8_565
La2 Si2 3.278(3) 2_455
La2 Si1 3.360(3) 7
La2 Y3 3.6884(10) 3_565
La2 La3 3.6884(10) 3_565
La2 Y3 3.7360(10) 4
La2 La3 3.7360(10) 4
La2 La1 3.9490(13) 5_556
La2 Y1 3.9490(13) 5_556
La3 Si1 3.102(4) 5
La3 Si1 3.102(4) .
La3 Si2 3.209(4) 4_545
La3 Si2 3.209(4) 6_454
La3 Si1 3.211(4) 4
La3 Si1 3.211(4) 6_554
La3 La1 3.5235(15) 6_554
La3 Y1 3.5235(15) 6_554
La3 Y1 3.5235(15) 4
La3 La1 3.5235(15) 4
La3 Y1 3.5600(15) 3_554
La3 La1 3.5600(15) 3_554
Si1 Si2 2.496(5) .
Si1 Y1 3.090(4) 8
Si1 La1 3.090(4) 8
Si1 La1 3.123(4) 6_554
Si1 Y1 3.123(4) 6_554
Si1 La2 3.199(4) 2
Si1 Y3 3.211(4) 4_545
Si1 La3 3.211(4) 4_545
Si2 Y1 2.971(4) 2
Si2 La1 2.971(4) 2
Si2 Y1 3.078(4) 6_554
Si2 La1 3.078(4) 6_554
Si2 La2 3.205(4) 6_454
Si2 Y3 3.209(4) 4
Si2 La3 3.209(4) 4
Si2 La2 3.278(3) 2
